data_1545263
loop_
_publ_author_name
'Vallejo, J.'
'Pardo, E.'
'Viciano-Chumillas, M.'
'Castro, I.'
'Amor\'os, P.'
'D\'eniz, M.'
'Ruiz-P\'erez, C.'
'Yuste-Vivas, C.'
'Krzystek, J.'
'Julve, M.'
'Lloret, F.'
'Cano, J.'

_publ_section_title
;
 Reversible solvatomagnetic switching in a single-ion magnet from an
 entatic state
;
_journal_issue 5
_journal_name_full 'Chem. Sci.'
_journal_page_first 3694
_journal_paper_doi 10.1039/C6SC05188J
_journal_volume 8
_journal_year 2017
_chemical_formula_sum 'C24 H26 Cl2 Co N4 O9'
_chemical_formula_weight 644.32
_chemical_name_systematic
;
 ?
;
_space_group_IT_number 14
_symmetry_cell_setting monoclinic
_symmetry_space_group_name_Hall '-P 2ybc'
_symmetry_space_group_name_H-M 'P 1 21/c 1'
_atom_sites_solution_hydrogens geom
_atom_sites_solution_primary direct
_atom_sites_solution_secondary difmap
_audit_creation_method SHELXL-97
_audit_update_record
;
2013-05-09 deposited with the CCDC.
2017-02-13 downloaded from the CCDC.
;
_cell_angle_alpha 90.00
_cell_angle_beta 101.816(5)
_cell_angle_gamma 90.00
_cell_formula_units_Z 4
_cell_length_a 18.258(3)
_cell_length_b 11.0640(9)
_cell_length_c 14.3340(13)
_cell_measurement_temperature 293(2)
_cell_volume 2834.2(6)
_computing_cell_refinement 'Dirax/lsq (Duisenberg & Schreurs, 1989-2000)'
_computing_data_collection 'Collect (Nonius BV, 1997-2000)'
_computing_data_reduction 'EvalCCD (Duisenberg & Schreurs 1990-2000)'
_computing_structure_refinement 'SHELXL-97 (Sheldrick, 1997)'
_computing_structure_solution 'SIR92, J. Appl. Cryst. 26, 343-350, (1993)'
_diffrn_ambient_temperature 293(2)
_diffrn_detector 'CCD plate'
_diffrn_detector_area_resol_mean 9
_diffrn_measured_fraction_theta_full 0.985
_diffrn_measured_fraction_theta_max 0.985
_diffrn_measurement_device '95mm CCD camera on \k-goniostat'
_diffrn_measurement_device_type KappaCCD
_diffrn_measurement_method 'CCD rotation images, thick slices'
_diffrn_radiation_monochromator 'horizonally mounted graphite crystal'
_diffrn_radiation_probe x-ray
_diffrn_radiation_source 'fine-focus sealed tube'
_diffrn_radiation_type MoK\a
_diffrn_radiation_wavelength 0.71073
_diffrn_reflns_av_R_equivalents 0.0765
_diffrn_reflns_av_sigmaI/netI 0.0995
_diffrn_reflns_limit_h_max 24
_diffrn_reflns_limit_h_min -23
_diffrn_reflns_limit_k_max 14
_diffrn_reflns_limit_k_min -12
_diffrn_reflns_limit_l_max 18
_diffrn_reflns_limit_l_min -12
_diffrn_reflns_number 22121
_diffrn_reflns_theta_full 28.04
_diffrn_reflns_theta_max 28.04
_diffrn_reflns_theta_min 4.20
_diffrn_source 'Enraf Nonius FR590'
_exptl_absorpt_coefficient_mu 0.851
_exptl_absorpt_correction_T_max 0.7452
_exptl_absorpt_correction_T_min 0.7431
_exptl_absorpt_correction_type sphere
_exptl_absorpt_process_details
;
Interpolation using  Int.Tab. Vol. C (1992) p. 523,Tab. 6.3.3.3
for values of muR in the range 0-2.5, and Int.Tab. Vol.II (1959)
p.302; Table 5.3.6 B for muR in the range 2.6-10.0.
The interpolation procedure of C.W.Dwiggins Jr (Acta Cryst.(1975)
A31,146-148) is used with some modification.
;
_exptl_crystal_colour 'Translucent yellow'
_exptl_crystal_density_diffrn 1.510
_exptl_crystal_density_method 'not measured'
_exptl_crystal_description Needle
_exptl_crystal_F_000 1324
_exptl_crystal_size_max 0.44
_exptl_crystal_size_mid 0.40
_exptl_crystal_size_min 0.06
_exptl_crystal_size_rad 0.2000
_refine_diff_density_max 0.485
_refine_diff_density_min -0.364
_refine_diff_density_rms 0.068
_refine_ls_extinction_method none
_refine_ls_goodness_of_fit_ref 1.066
_refine_ls_hydrogen_treatment mixed
_refine_ls_matrix_type full
_refine_ls_number_parameters 373
_refine_ls_number_reflns 6756
_refine_ls_number_restraints 2
_refine_ls_restrained_S_all 1.066
_refine_ls_R_factor_all 0.1511
_refine_ls_R_factor_gt 0.0786
_refine_ls_shift/su_max 0.000
_refine_ls_shift/su_mean 0.000
_refine_ls_structure_factor_coef Fsqd
_refine_ls_weighting_details 'calc w=1/[\s^2^(Fo^2^)+(0.0708P)^2^+2.8932P] where P=(Fo^2^+2Fc^2^)/3'
_refine_ls_weighting_scheme calc
_refine_ls_wR_factor_gt 0.1680
_refine_ls_wR_factor_ref 0.2024
_reflns_number_gt 3806
_reflns_number_total 6756
_reflns_threshold_expression >2sigma(I)
_cod_data_source_file c6sc05188j2.cif
_cod_data_source_block shelxl
_cod_depositor_comments
;
The following automatic conversions were performed:

'_symmetry_cell_setting' value 'Monoclinic' changed to 'monoclinic'
according to
/usr/data/users/saulius/crontab/automatic-downloads/rss-feeds/RSC/lib/dictionaries/cif_core.dic
dictionary named 'cif_core.dic' version 2.4.2 from 2011-04-26.

Automatic conversion script
Id: cif_fix_values 4268 2015-11-12 08:31:59Z antanas 

 Adding full bibliography for 1545263--1545264.cif.
;
_cod_original_cell_volume 2834.3(6)
_cod_original_sg_symbol_H-M P21/c
_cod_database_code 1545263
_exptl_absorpt_correction_t_ave 0.7441

loop_
_symmetry_equiv_pos_as_xyz
'x, y, z'
'-x, y+1/2, -z+1/2'
'-x, -y, -z'
'x, -y-1/2, z-1/2'

loop_
_atom_site_label
_atom_site_type_symbol
_atom_site_fract_x
_atom_site_fract_y
_atom_site_fract_z
_atom_site_U_iso_or_equiv
_atom_site_adp_type
_atom_site_occupancy
_atom_site_symmetry_multiplicity
_atom_site_calc_flag
_atom_site_refinement_flags
Co1 Co -0.74345(3) -0.03474(5) -0.86320(4) 0.0423(2) Uani 1 1 d .
Cl2 Cl -0.55875(7) 0.28767(12) -0.85837(9) 0.0617(4) Uani 1 1 d .
Cl1 Cl -0.87415(9) 0.36647(16) -0.81833(11) 0.0771(5) Uani 1 1 d .
C23 C -0.7278(5) -0.0245(5) -0.6439(4) 0.0815(19) Uani 1 1 d .
O1W O -0.7291(3) 0.1433(4) -0.8166(3) 0.0738(11) Uani 1 1 d D
N2 N -0.6953(2) 0.0099(3) -0.9788(2) 0.0469(9) Uani 1 1 d .
N3 N -0.8537(2) -0.0911(4) -0.9037(3) 0.0568(11) Uani 1 1 d .
N1 N -0.6798(2) -0.1896(3) -0.8702(2) 0.0452(9) Uani 1 1 d .
C7 C -0.6375(3) -0.0626(5) -0.9855(3) 0.0502(12) Uani 1 1 d .
N4 N -0.7742(3) -0.0464(3) -0.7294(3) 0.0577(11) Uani 1 1 d .
C20 C -0.8811(6) -0.0320(6) -0.6595(7) 0.115(3) Uani 1 1 d .
H20 H -0.9328 -0.0346 -0.6660 0.138 Uiso 1 1 calc R
C6 C -0.6278(3) -0.1715(4) -0.9255(3) 0.0491(12) Uani 1 1 d .
C8 C -0.5919(3) -0.0352(7) -1.0487(4) 0.0764(19) Uani 1 1 d .
H8 H -0.5512 -0.0842 -1.0524 0.092 Uiso 1 1 calc R
O7 O -0.5118(3) 0.3508(5) -0.7852(3) 0.1113(17) Uani 1 1 d .
O5 O -0.6341(3) 0.3165(4) -0.8565(5) 0.126(2) Uani 1 1 d .
C19 C -0.8481(4) -0.0529(5) -0.7367(5) 0.0735(17) Uani 1 1 d .
C9 C -0.6073(5) 0.0654(9) -1.1061(4) 0.098(3) Uani 1 1 d .
H9 H -0.5772 0.0857 -1.1488 0.117 Uiso 1 1 calc R
C3 C -0.6251(4) -0.3807(6) -0.8260(4) 0.087(2) Uani 1 1 d .
H3 H -0.6251 -0.4526 -0.7925 0.104 Uiso 1 1 calc R
C2 C -0.6785(3) -0.2946(5) -0.8223(3) 0.0612(14) Uani 1 1 d .
O4 O -0.8044(3) 0.3986(6) -0.8402(5) 0.153(2) Uani 1 1 d .
O6 O -0.5484(3) 0.1624(4) -0.8552(4) 0.1173(18) Uani 1 1 d .
O1 O -0.9281(4) 0.3899(8) -0.8961(5) 0.197(4) Uani 1 1 d .
O8 O -0.5471(4) 0.3335(6) -0.9460(3) 0.144(2) Uani 1 1 d .
C4 C -0.5714(4) -0.3605(7) -0.8795(6) 0.099(3) Uani 1 1 d .
H4 H -0.5344 -0.4177 -0.8815 0.119 Uiso 1 1 calc R
C21 C -0.8360(9) -0.0077(7) -0.5742(8) 0.133(5) Uani 1 1 d .
H21 H -0.8568 0.0072 -0.5213 0.160 Uiso 1 1 calc R
C11 C -0.7116(3) 0.1062(5) -1.0356(3) 0.0638(15) Uani 1 1 d .
C14 C -0.8874(3) -0.1334(5) -0.9918(5) 0.0802(18) Uani 1 1 d .
C13 C -0.8435(4) -0.1417(6) -1.0677(4) 0.095(2) Uani 1 1 d .
H13A H -0.7970 -0.1821 -1.0433 0.142 Uiso 1 1 calc R
H13B H -0.8337 -0.0619 -1.0883 0.142 Uiso 1 1 calc R
H13C H -0.8714 -0.1864 -1.1206 0.142 Uiso 1 1 calc R
C24 C -0.6460(5) -0.0199(7) -0.6409(5) 0.117(3) Uani 1 1 d .
H24A H -0.6363 0.0348 -0.6890 0.175 Uiso 1 1 calc R
H24B H -0.6285 -0.0991 -0.6526 0.175 Uiso 1 1 calc R
H24C H -0.6205 0.0076 -0.5793 0.175 Uiso 1 1 calc R
C10 C -0.6665(5) 0.1330(7) -1.0992(4) 0.092(2) Uani 1 1 d .
H10 H -0.6777 0.2003 -1.1384 0.110 Uiso 1 1 calc R
C18 C -0.8920(3) -0.0886(6) -0.8321(5) 0.0772(17) Uani 1 1 d .
C5 C -0.5737(3) -0.2555(6) -0.9290(4) 0.0791(18) Uani 1 1 d .
H5 H -0.5380 -0.2406 -0.9655 0.095 Uiso 1 1 calc R
C12 C -0.7797(4) 0.1803(6) -1.0299(4) 0.091(2) Uani 1 1 d .
H12A H -0.8156 0.1305 -1.0076 0.136 Uiso 1 1 calc R
H12B H -0.8015 0.2113 -1.0920 0.136 Uiso 1 1 calc R
H12C H -0.7656 0.2464 -0.9866 0.136 Uiso 1 1 calc R
C16 C -0.9989(5) -0.1673(12) -0.9371(11) 0.175(5) Uani 1 1 d .
H16 H -1.0483 -0.1937 -0.9484 0.209 Uiso 1 1 calc R
C1 C -0.7375(4) -0.3167(5) -0.7664(5) 0.097(2) Uani 1 1 d .
H1A H -0.7848 -0.2887 -0.8019 0.146 Uiso 1 1 calc R
H1B H -0.7252 -0.2740 -0.7069 0.146 Uiso 1 1 calc R
H1C H -0.7405 -0.4017 -0.7543 0.146 Uiso 1 1 calc R
O3 O -0.8830(4) 0.4403(6) -0.7428(4) 0.164(3) Uani 1 1 d .
O2 O -0.8725(4) 0.2452(6) -0.7939(6) 0.176(3) Uani 1 1 d .
C15 C -0.9599(5) -0.1717(9) -1.0076(8) 0.135(3) Uani 1 1 d .
H15 H -0.9827 -0.2011 -1.0673 0.162 Uiso 1 1 calc R
C17 C -0.9655(5) -0.1236(10) -0.8481(8) 0.143(4) Uani 1 1 d .
H17 H -0.9926 -0.1180 -0.7998 0.172 Uiso 1 1 calc R
C22 C -0.7593(8) -0.0048(6) -0.5653(5) 0.121(4) Uani 1 1 d .
H22 H -0.7287 0.0104 -0.5062 0.146 Uiso 1 1 calc R
H1WB H -0.698(4) 0.199(5) -0.831(5) 0.14(3) Uiso 1 1 d D
H1WA H -0.765(3) 0.187(6) -0.800(5) 0.11(3) Uiso 1 1 d D

loop_
_atom_site_aniso_label
_atom_site_aniso_U_11
_atom_site_aniso_U_22
_atom_site_aniso_U_33
_atom_site_aniso_U_23
_atom_site_aniso_U_13
_atom_site_aniso_U_12
Co1 0.0416(4) 0.0387(4) 0.0485(4) -0.0027(3) 0.0140(3) 0.0000(3)
Cl2 0.0607(9) 0.0654(9) 0.0614(8) -0.0172(6) 0.0183(6) 0.0042(7)
Cl1 0.0655(10) 0.0998(12) 0.0689(9) -0.0143(8) 0.0204(8) -0.0017(8)
C23 0.139(6) 0.058(4) 0.047(3) -0.006(3) 0.019(4) 0.009(4)
O1W 0.099(3) 0.049(2) 0.083(3) -0.009(2) 0.042(2) -0.010(2)
N2 0.051(2) 0.047(2) 0.043(2) -0.0013(17) 0.0080(18) -0.0144(19)
N3 0.041(2) 0.051(2) 0.078(3) -0.004(2) 0.009(2) -0.0039(19)
N1 0.053(2) 0.040(2) 0.042(2) -0.0053(16) 0.0088(18) 0.0058(17)
C7 0.046(3) 0.066(3) 0.040(2) -0.018(2) 0.015(2) -0.012(2)
N4 0.076(3) 0.046(2) 0.056(2) -0.0016(19) 0.026(2) 0.005(2)
C20 0.159(8) 0.071(5) 0.154(8) 0.005(5) 0.124(7) 0.006(5)
C6 0.042(3) 0.055(3) 0.047(3) -0.016(2) 0.002(2) 0.005(2)
C8 0.060(4) 0.124(6) 0.053(3) -0.034(4) 0.030(3) -0.034(4)
O7 0.116(4) 0.101(4) 0.100(3) -0.024(3) -0.017(3) -0.006(3)
O5 0.077(3) 0.076(3) 0.241(6) -0.012(4) 0.073(4) -0.001(3)
C19 0.092(5) 0.048(3) 0.098(5) 0.001(3) 0.062(4) 0.004(3)
C9 0.103(6) 0.147(8) 0.048(3) -0.012(4) 0.028(4) -0.075(5)
C3 0.121(6) 0.060(4) 0.067(4) -0.007(3) -0.010(4) 0.039(4)
C2 0.085(4) 0.046(3) 0.051(3) -0.002(2) 0.010(3) 0.013(3)
O4 0.104(4) 0.150(5) 0.225(7) -0.032(5) 0.080(4) -0.005(4)
O6 0.111(4) 0.073(3) 0.151(4) -0.028(3) -0.011(3) 0.030(3)
O1 0.196(8) 0.210(8) 0.142(5) 0.020(5) -0.063(5) -0.061(6)
O8 0.195(6) 0.169(6) 0.084(3) -0.009(3) 0.069(4) -0.011(5)
C4 0.090(5) 0.090(5) 0.105(5) -0.037(4) -0.011(4) 0.048(4)
C21 0.255(14) 0.068(5) 0.112(7) -0.008(5) 0.120(10) 0.003(7)
C11 0.082(4) 0.056(3) 0.047(3) 0.002(2) 0.000(3) -0.025(3)
C14 0.058(4) 0.065(4) 0.105(5) -0.005(3) -0.012(3) -0.020(3)
C13 0.112(6) 0.096(5) 0.068(4) -0.015(3) -0.001(4) -0.030(4)
C24 0.124(7) 0.106(6) 0.094(5) -0.018(4) -0.041(5) 0.011(5)
C10 0.130(7) 0.094(5) 0.048(3) 0.006(3) 0.009(4) -0.058(5)
C18 0.052(4) 0.073(4) 0.114(5) 0.008(4) 0.034(4) -0.002(3)
C5 0.057(4) 0.089(5) 0.089(4) -0.028(4) 0.009(3) 0.015(3)
C12 0.116(6) 0.063(4) 0.079(4) 0.014(3) -0.013(4) 0.010(4)
C16 0.053(6) 0.219(13) 0.246(14) -0.047(11) 0.016(7) -0.047(7)
C1 0.154(7) 0.046(3) 0.105(5) 0.020(3) 0.059(5) 0.012(4)
O3 0.200(7) 0.181(6) 0.135(5) -0.055(5) 0.092(5) 0.012(5)
O2 0.223(8) 0.091(4) 0.232(8) 0.035(5) 0.085(6) -0.011(5)
C15 0.072(6) 0.159(9) 0.158(8) -0.022(7) -0.014(5) -0.039(6)
C17 0.070(6) 0.183(10) 0.194(10) -0.029(8) 0.065(6) -0.039(6)
C22 0.253(13) 0.058(4) 0.057(4) -0.003(3) 0.040(6) 0.009(6)

loop_
_atom_type_symbol
_atom_type_description
_atom_type_scat_dispersion_real
_atom_type_scat_dispersion_imag
_atom_type_scat_source
C C 0.0033 0.0016 'International Tables Vol C Tables 4.2.6.8 and 6.1.1.4'
H H 0.0000 0.0000 'International Tables Vol C Tables 4.2.6.8 and 6.1.1.4'
N N 0.0061 0.0033 'International Tables Vol C Tables 4.2.6.8 and 6.1.1.4'
O O 0.0106 0.0060 'International Tables Vol C Tables 4.2.6.8 and 6.1.1.4'
Cl Cl 0.1484 0.1585 'International Tables Vol C Tables 4.2.6.8 and 6.1.1.4'
Co Co 0.3494 0.9721 'International Tables Vol C Tables 4.2.6.8 and 6.1.1.4'

loop_
_geom_angle_atom_site_label_1
_geom_angle_atom_site_label_2
_geom_angle_atom_site_label_3
_geom_angle
N3 Co1 O1W 115.21(18)
N3 Co1 N1 104.97(15)
O1W Co1 N1 139.42(17)
N3 Co1 N2 113.06(16)
O1W Co1 N2 89.15(16)
N1 Co1 N2 80.00(15)
N3 Co1 N4 79.18(18)
O1W Co1 N4 78.76(16)
N1 Co1 N4 104.39(15)
N2 Co1 N4 165.82(16)
O7 Cl2 O6 114.4(3)
O7 Cl2 O8 107.9(4)
O6 Cl2 O8 110.0(4)
O7 Cl2 O5 108.7(3)
O6 Cl2 O5 110.4(3)
O8 Cl2 O5 105.1(4)
O1 Cl1 O2 111.6(5)
O1 Cl1 O3 110.3(5)
O2 Cl1 O3 111.8(5)
O1 Cl1 O4 107.8(5)
O2 Cl1 O4 108.9(4)
O3 Cl1 O4 106.1(4)
N4 C23 C22 118.3(8)
N4 C23 C24 117.9(6)
C22 C23 C24 123.7(8)
C11 N2 C7 120.8(4)
C11 N2 Co1 126.5(4)
C7 N2 Co1 112.3(3)
C18 N3 C14 120.1(5)
C18 N3 Co1 113.8(4)
C14 N3 Co1 126.0(4)
C2 N1 C6 118.6(4)
C2 N1 Co1 129.5(3)
C6 N1 Co1 111.5(3)
N2 C7 C8 120.2(5)
N2 C7 C6 116.7(4)
C8 C7 C6 123.1(5)
C19 N4 C23 120.9(5)
C19 N4 Co1 112.6(4)
C23 N4 Co1 125.1(4)
C21 C20 C19 118.2(9)
C5 C6 N1 120.9(5)
C5 C6 C7 122.6(5)
N1 C6 C7 116.4(4)
C9 C8 C7 119.4(6)
N4 C19 C20 121.8(8)
N4 C19 C18 115.6(5)
C20 C19 C18 122.6(7)
C10 C9 C8 118.6(6)
C2 C3 C4 120.0(6)
N1 C2 C3 121.2(6)
N1 C2 C1 118.5(5)
C3 C2 C1 120.3(6)
C5 C4 C3 118.6(6)
C20 C21 C22 120.4(9)
N2 C11 C10 119.1(6)
N2 C11 C12 118.9(5)
C10 C11 C12 122.0(6)
C15 C14 N3 119.7(8)
C15 C14 C13 120.8(7)
N3 C14 C13 119.4(5)
C9 C10 C11 122.0(7)
N3 C18 C17 120.5(7)
N3 C18 C19 115.9(5)
C17 C18 C19 123.5(7)
C4 C5 C6 120.6(6)
C15 C16 C17 120.2(8)
C16 C15 C14 120.5(9)
C18 C17 C16 118.9(9)
C21 C22 C23 120.3(9)

loop_
_geom_bond_atom_site_label_1
_geom_bond_atom_site_label_2
_geom_bond_distance
Co1 N3 2.074(4)
Co1 O1W 2.079(4)
Co1 N1 2.085(4)
Co1 N2 2.088(4)
Co1 N4 2.110(4)
Cl2 O7 1.398(4)
Cl2 O6 1.399(5)
Cl2 O8 1.410(5)
Cl2 O5 1.417(4)
Cl1 O1 1.352(6)
Cl1 O2 1.385(6)
Cl1 O3 1.391(5)
Cl1 O4 1.417(6)
C23 N4 1.362(7)
C23 C22 1.383(11)
C23 C24 1.485(10)
N2 C11 1.338(6)
N2 C7 1.344(6)
N3 C18 1.355(7)
N3 C14 1.369(7)
N1 C2 1.347(6)
N1 C6 1.370(6)
C7 C8 1.384(7)
C7 C6 1.469(7)
N4 C19 1.334(7)
C20 C21 1.354(13)
C20 C19 1.384(9)
C6 C5 1.365(7)
C8 C9 1.379(10)
C19 C18 1.489(9)
C9 C10 1.334(10)
C3 C2 1.371(8)
C3 C4 1.380(10)
C2 C1 1.490(8)
C4 C5 1.358(10)
C21 C22 1.380(13)
C11 C10 1.379(9)
C11 C12 1.507(8)
C14 C15 1.365(10)
C14 C13 1.479(9)
C18 C17 1.371(9)
C16 C15 1.351(13)
C16 C17 1.383(14)
